data_7715681
loop_
_publ_author_name
'Ghosh, Moushakhi'
'Parvin, Nasrina'
'Panwaria, Prakash'
'Tothadi, Srinu'
'Bakthavatsalam, Rangarajan'
'Therambram, Arshad'
'Khan, Shabana'

_publ_section_title
;
 Diverse structural reactivity patterns of a POCOP ligand with coinage
 metals.
;
_journal_issue 18
_journal_name_full 'Dalton transactions (Cambridge, England : 2003)'
_journal_page_first 7763
_journal_page_last 7774
_journal_paper_doi 10.1039/d3dt03921h
_journal_volume 53
_journal_year 2024
_chemical_formula_moiety 'C76 H80 Ag4 Br4 O4 P4, C H2 Cl2'
_chemical_formula_sum 'C77 H82 Ag4 Br4 Cl2 O4 P4'
_chemical_formula_weight 2017.32
_space_group_crystal_system monoclinic
_space_group_IT_number 15
_space_group_name_Hall '-C 2yc'
_space_group_name_H-M_alt 'C 1 2/c 1'
_atom_sites_solution_hydrogens geom
_audit_creation_date 2022-03-10
_audit_creation_method
;
Olex2 1.2
(compiled 2018.05.29 svn.r3508 for OlexSys, GUI svn.r5506)
;
_audit_update_record
;
2023-02-26 deposited with the CCDC.	2024-04-02 downloaded from the CCDC.
;
_cell_angle_alpha 90
_cell_angle_beta 105.5650(10)
_cell_angle_gamma 90
_cell_formula_units_Z 4
_cell_length_a 16.1275(5)
_cell_length_b 24.4987(8)
_cell_length_c 21.1870(9)
_cell_measurement_reflns_used 9666
_cell_measurement_temperature 100
_cell_measurement_theta_max 28.19
_cell_measurement_theta_min 2.60
_cell_volume 8064.0(5)
_computing_molecular_graphics 'Olex2 (Dolomanov et al., 2009)'
_computing_publication_material 'Olex2 (Dolomanov et al., 2009)'
_computing_structure_refinement 'ShelXL (Sheldrick, 2015)'
_computing_structure_solution 'SHELXT 2014/5 (Sheldrick, 2014)'
_diffrn_ambient_temperature 100
_diffrn_measured_fraction_theta_full 0.993
_diffrn_measured_fraction_theta_max 0.994
_diffrn_measurement_device_type 'Bruker APEX-II CCD'
_diffrn_measurement_method '\f and \w scans'
_diffrn_radiation_type MoK\a
_diffrn_radiation_wavelength 0.71073
_diffrn_reflns_av_R_equivalents 0.0636
_diffrn_reflns_av_unetI/netI 0.0257
_diffrn_reflns_Laue_measured_fraction_full 0.993
_diffrn_reflns_Laue_measured_fraction_max 0.994
_diffrn_reflns_limit_h_max 21
_diffrn_reflns_limit_h_min -21
_diffrn_reflns_limit_k_max 32
_diffrn_reflns_limit_k_min -32
_diffrn_reflns_limit_l_max 28
_diffrn_reflns_limit_l_min -28
_diffrn_reflns_number 174464
_diffrn_reflns_point_group_measured_fraction_full 0.993
_diffrn_reflns_point_group_measured_fraction_max 0.994
_diffrn_reflns_theta_full 25.242
_diffrn_reflns_theta_max 28.370
_diffrn_reflns_theta_min 1.996
_diffrn_standards_number 0
_exptl_absorpt_coefficient_mu 3.130
_exptl_absorpt_correction_T_max 0.7457
_exptl_absorpt_correction_T_min 0.5174
_exptl_absorpt_correction_type multi-scan
_exptl_absorpt_process_details
'SADABS-2016/2 (Bruker,2016/2) was used for absorption correction. wR2(int) was 0.1059 before and 0.0362 after correction. The Ratio of minimum to maximum transmission is 0.6938. The \l/2 correction factor is Not present.'
_exptl_crystal_colour colourless
_exptl_crystal_colour_primary colourless
_exptl_crystal_density_diffrn 1.662
_exptl_crystal_description needle
_exptl_crystal_F_000 3992
_exptl_crystal_size_max 0.22
_exptl_crystal_size_mid 0.15
_exptl_crystal_size_min 0.12
_refine_diff_density_max 0.475
_refine_diff_density_min -0.678
_refine_diff_density_rms 0.100
_refine_ls_extinction_coef 0.000260(14)
_refine_ls_extinction_expression Fc^*^=kFc[1+0.001xFc^2^\l^3^/sin(2\q)]^-1/4^
_refine_ls_extinction_method 'SHELXL-2018/3 (Sheldrick 2018)'
_refine_ls_goodness_of_fit_ref 1.071
_refine_ls_hydrogen_treatment constr
_refine_ls_matrix_type full
_refine_ls_number_parameters 436
_refine_ls_number_reflns 10039
_refine_ls_number_restraints 0
_refine_ls_restrained_S_all 1.071
_refine_ls_R_factor_all 0.0434
_refine_ls_R_factor_gt 0.0266
_refine_ls_shift/su_max 0.002
_refine_ls_shift/su_mean 0.000
_refine_ls_structure_factor_coef Fsqd
_refine_ls_weighting_details 'w=1/[\s^2^(Fo^2^)+(0.0256P)^2^+9.5464P] where P=(Fo^2^+2Fc^2^)/3'
_refine_ls_weighting_scheme calc
_refine_ls_wR_factor_gt 0.0535
_refine_ls_wR_factor_ref 0.0588
_reflns_Friedel_coverage 0.000
_reflns_number_gt 8082
_reflns_number_total 10039
_reflns_threshold_expression 'I > 2\s(I)'
_cod_data_source_file d3dt03921h2.cif
_cod_data_source_block a1_a_CCDC1
_cod_depositor_comments 'Adding full bibliography for 7715672--7715682.cif.'
_cod_database_code 7715681
_shelx_shelxl_version_number 2018/3
_shelx_space_group_comment
;
The symmetry employed for this shelxl refinement is uniquely defined
by the following loop, which should always be used as a source of
symmetry information in preference to the above space-group names.
They are only intended as comments.
;
_olex2_refinement_description
;
1. Fixed Uiso
 At 1.2 times of:
  All C(H) groups, All C(H,H) groups
 At 1.5 times of:
  All C(H,H,H) groups
2. Others
 Fixed Sof: H1A(0.5) H1B(0.5)
3.a Secondary CH2 refined with riding coordinates:
 C1(H1A,H1B)
3.b Aromatic/amide H refined with riding coordinates:
 C26(H26), C0AA(H0AA), C24(H24), C22(H22), C25(H25), C4(H4), C16(H16),
 C20(H20), C23(H23), C34(H34), C38(H38), C28(H28), C36(H36), C17(H17), C35(H35),
  C37(H37), C32(H32), C18(H18), C19(H19), C29(H29), C30(H30), C31(H31)
3.c Idealised Me refined as rotating group:
 C9(H9A,H9B,H9C), C13(H13A,H13B,H13C), C10(H10A,H10B,H10C), C14(H14A,H14B,
 H14C), C12(H12A,H12B,H12C), C8(H8A,H8B,H8C)
;
_olex2_submission_special_instructions 'No special instructions were received'

loop_
_space_group_symop_operation_xyz
'x, y, z'
'-x, y, -z+1/2'
'x+1/2, y+1/2, z'
'-x+1/2, y+1/2, -z+1/2'
'-x, -y, -z'
'x, -y, z-1/2'
'-x+1/2, -y+1/2, -z'
'x+1/2, -y+1/2, z-1/2'

loop_
_atom_site_label
_atom_site_type_symbol
_atom_site_fract_x
_atom_site_fract_y
_atom_site_fract_z
_atom_site_U_iso_or_equiv
_atom_site_adp_type
_atom_site_occupancy
_atom_site_site_symmetry_order
_atom_site_calc_flag
_atom_site_refinement_flags_posn
_atom_site_refinement_flags_adp
_atom_site_refinement_flags_occupancy
_atom_site_disorder_assembly
_atom_site_disorder_group
Ag1 Ag 0.46640(2) 0.43593(2) 0.32665(2) 0.02689(5) Uani 1 1 d . . . . .
Ag2 Ag 0.37829(2) 0.52089(2) 0.22608(2) 0.02786(5) Uani 1 1 d . . . . .
Br1 Br 0.61709(2) 0.40982(2) 0.30528(2) 0.02285(6) Uani 1 1 d . . . . .
Br2 Br 0.49239(2) 0.54735(2) 0.15933(2) 0.02430(6) Uani 1 1 d . . . . .
P2 P 0.23777(3) 0.55271(2) 0.22594(3) 0.01852(12) Uani 1 1 d . . . . .
P1 P 0.38247(4) 0.40684(2) 0.39807(3) 0.01885(12) Uani 1 1 d . . . . .
O2 O 0.29601(9) 0.37065(6) 0.36486(7) 0.0220(3) Uani 1 1 d . . . . .
O1 O 0.15865(9) 0.50836(6) 0.20890(8) 0.0217(3) Uani 1 1 d . . . . .
C21 C 0.34324(14) 0.45709(9) 0.44543(10) 0.0205(4) Uani 1 1 d . . . . .
C26 C 0.38963(15) 0.50504(10) 0.46374(11) 0.0263(5) Uani 1 1 d . . . . .
H26 H 0.438020 0.512144 0.449121 0.032 Uiso 1 1 calc R . . . .
C0AA C 0.22672(13) 0.43985(8) 0.28741(11) 0.0180(4) Uani 1 1 d . . . . .
H0AA H 0.261150 0.466516 0.312855 0.022 Uiso 1 1 calc R . . . .
C6 C 0.16697(13) 0.45413(8) 0.22979(11) 0.0170(4) Uani 1 1 d . . . . .
C2 C 0.23527(13) 0.38586(9) 0.30717(10) 0.0176(4) Uani 1 1 d . . . . .
C33 C 0.19275(14) 0.60140(8) 0.16124(11) 0.0200(4) Uani 1 1 d . . . . .
C15 C 0.43783(14) 0.35684(9) 0.45787(11) 0.0225(5) Uani 1 1 d . . . . .
C24 C 0.29072(16) 0.53290(11) 0.52394(12) 0.0333(6) Uani 1 1 d . . . . .
H24 H 0.273926 0.557845 0.551210 0.040 Uiso 1 1 calc R . . . .
C27 C 0.22282(14) 0.58556(9) 0.29894(11) 0.0211(5) Uani 1 1 d . . . . .
C22 C 0.26842(15) 0.44836(10) 0.46456(12) 0.0277(5) Uani 1 1 d . . . . .
H22 H 0.235935 0.417015 0.451153 0.033 Uiso 1 1 calc R . . . .
C5 C 0.11113(13) 0.41597(8) 0.19204(10) 0.0175(4) Uani 1 1 d . . . . .
C25 C 0.36357(17) 0.54213(11) 0.50377(13) 0.0336(6) Uani 1 1 d . . . . .
H25 H 0.395699 0.573613 0.517143 0.040 Uiso 1 1 calc R . . . .
C4 C 0.12183(14) 0.36243(9) 0.21528(11) 0.0222(5) Uani 1 1 d . . . . .
H4 H 0.084929 0.336167 0.191237 0.027 Uiso 1 1 calc R . . . .
C3 C 0.18302(13) 0.34492(9) 0.27138(11) 0.0200(4) Uani 1 1 d . . . . .
C16 C 0.42957(15) 0.35397(11) 0.52150(12) 0.0311(6) Uani 1 1 d . . . . .
H16 H 0.394344 0.378643 0.535418 0.037 Uiso 1 1 calc R . . . .
C20 C 0.49260(15) 0.32047(10) 0.43842(13) 0.0305(5) Uani 1 1 d . . . . .
H20 H 0.500048 0.322833 0.396474 0.037 Uiso 1 1 calc R . . . .
C23 C 0.24229(16) 0.48631(11) 0.50354(13) 0.0329(6) Uani 1 1 d . . . . .
H23 H 0.192001 0.480534 0.516128 0.039 Uiso 1 1 calc R . . . .
C7 C 0.04175(14) 0.43125(9) 0.12926(11) 0.0222(5) Uani 1 1 d . . . . .
C34 C 0.24071(15) 0.61544(9) 0.11842(11) 0.0243(5) Uani 1 1 d . . . . .
H34 H 0.294806 0.600081 0.123328 0.029 Uiso 1 1 calc R . . . .
C38 C 0.11179(15) 0.62465(10) 0.15351(12) 0.0272(5) Uani 1 1 d . . . . .
H38 H 0.079470 0.615729 0.182383 0.033 Uiso 1 1 calc R . . . .
C28 C 0.15028(16) 0.57658(10) 0.32067(13) 0.0303(5) Uani 1 1 d . . . . .
H28 H 0.107775 0.552788 0.297887 0.036 Uiso 1 1 calc R . . . .
C36 C 0.12800(16) 0.67475(10) 0.06035(12) 0.0294(5) Uani 1 1 d . . . . .
H36 H 0.106090 0.699213 0.026409 0.035 Uiso 1 1 calc R . . . .
C17 C 0.47394(18) 0.31425(12) 0.56427(14) 0.0409(7) Uani 1 1 d . . . . .
H17 H 0.468324 0.312438 0.606777 0.049 Uiso 1 1 calc R . . . .
C11 C 0.19274(15) 0.28437(9) 0.29127(12) 0.0273(5) Uani 1 1 d . . . . .
C35 C 0.20813(16) 0.65252(10) 0.06797(12) 0.0281(5) Uani 1 1 d . . . . .
H35 H 0.240686 0.662181 0.039514 0.034 Uiso 1 1 calc R . . . .
C37 C 0.07948(16) 0.66094(10) 0.10299(13) 0.0323(6) Uani 1 1 d . . . . .
H37 H 0.025160 0.676121 0.097582 0.039 Uiso 1 1 calc R . . . .
C32 C 0.28629(16) 0.62069(11) 0.33400(13) 0.0349(6) Uani 1 1 d . . . . .
H32 H 0.336185 0.626215 0.320798 0.042 Uiso 1 1 calc R . . . .
C9 C -0.02060(15) 0.47285(11) 0.14529(13) 0.0322(6) Uani 1 1 d . . . . .
H9A H -0.045477 0.457985 0.177947 0.048 Uiso 1 1 calc GR . . . .
H9B H -0.065407 0.480884 0.106348 0.048 Uiso 1 1 calc GR . . . .
H9C H 0.010037 0.505755 0.161598 0.048 Uiso 1 1 calc GR . . . .
C18 C 0.52586(18) 0.27779(11) 0.54409(14) 0.0418(7) Uani 1 1 d . . . . .
H18 H 0.554404 0.250886 0.572745 0.050 Uiso 1 1 calc R . . . .
C19 C 0.53624(17) 0.28062(11) 0.48147(15) 0.0395(7) Uani 1 1 d . . . . .
H19 H 0.572170 0.256032 0.468215 0.047 Uiso 1 1 calc R . . . .
C29 C 0.14078(18) 0.60278(11) 0.37600(14) 0.0378(6) Uani 1 1 d . . . . .
H29 H 0.092336 0.596151 0.390722 0.045 Uiso 1 1 calc R . . . .
C30 C 0.20268(19) 0.63865(12) 0.40943(14) 0.0418(7) Uani 1 1 d . . . . .
H30 H 0.195580 0.656929 0.446090 0.050 Uiso 1 1 calc R . . . .
C13 C 0.28285(16) 0.26426(10) 0.29268(14) 0.0348(6) Uani 1 1 d . . . . .
H13A H 0.293730 0.271114 0.251011 0.052 Uiso 1 1 calc GR . . . .
H13B H 0.286794 0.225782 0.301569 0.052 Uiso 1 1 calc GR . . . .
H13C H 0.324661 0.283234 0.326351 0.052 Uiso 1 1 calc GR . . . .
C10 C 0.08361(18) 0.45509(13) 0.07851(13) 0.0389(6) Uani 1 1 d . . . . .
H10A H 0.112234 0.488609 0.094842 0.058 Uiso 1 1 calc GR . . . .
H10B H 0.040116 0.462043 0.038463 0.058 Uiso 1 1 calc GR . . . .
H10C H 0.124724 0.429559 0.070400 0.058 Uiso 1 1 calc GR . . . .
C14 C 0.17541(19) 0.27642(11) 0.35803(15) 0.0414(7) Uani 1 1 d . . . . .
H14A H 0.216374 0.297120 0.390429 0.062 Uiso 1 1 calc GR . . . .
H14B H 0.180692 0.238432 0.369534 0.062 Uiso 1 1 calc GR . . . .
H14C H 0.118259 0.288700 0.356110 0.062 Uiso 1 1 calc GR . . . .
C31 C 0.27499(19) 0.64731(13) 0.38837(15) 0.0469(7) Uani 1 1 d . . . . .
H31 H 0.316930 0.671462 0.411107 0.056 Uiso 1 1 calc R . . . .
C12 C 0.1290(2) 0.24840(10) 0.24168(18) 0.0518(9) Uani 1 1 d . . . . .
H12A H 0.071254 0.259610 0.239342 0.078 Uiso 1 1 calc GR . . . .
H12B H 0.136705 0.210963 0.255384 0.078 Uiso 1 1 calc GR . . . .
H12C H 0.139328 0.252141 0.199315 0.078 Uiso 1 1 calc GR . . . .
C8 C -0.01210(19) 0.38190(11) 0.09852(15) 0.0455(8) Uani 1 1 d . . . . .
H8A H 0.024568 0.354985 0.086989 0.068 Uiso 1 1 calc GR . . . .
H8B H -0.055054 0.393161 0.059893 0.068 Uiso 1 1 calc GR . . . .
H8C H -0.039629 0.366548 0.129375 0.068 Uiso 1 1 calc GR . . . .
Cl1 Cl 0.06650(7) 0.73667(5) 0.31185(6) 0.0850(4) Uani 1 1 d . . . . .
C1 C 0.000000 0.77660(19) 0.250000 0.0556(12) Uani 1 2 d S T P . .
H1A H -0.035510 0.799898 0.269052 0.067 Uiso 0.5 1 calc R . . . .
H1B H 0.035510 0.799900 0.230949 0.067 Uiso 0.5 1 calc R . . . .

loop_
_atom_site_aniso_label
_atom_site_aniso_U_11
_atom_site_aniso_U_22
_atom_site_aniso_U_33
_atom_site_aniso_U_23
_atom_site_aniso_U_13
_atom_site_aniso_U_12
Ag1 0.02784(10) 0.03140(10) 0.02494(10) 0.00445(8) 0.01314(8) 0.00233(7)
Ag2 0.01952(9) 0.02972(10) 0.03525(11) 0.00656(8) 0.00890(7) 0.00554(7)
Br1 0.02217(11) 0.02538(12) 0.02141(11) 0.00095(9) 0.00655(9) 0.00184(9)
Br2 0.02310(11) 0.02737(12) 0.02336(12) 0.00497(9) 0.00786(9) 0.00218(9)
P2 0.0149(3) 0.0137(3) 0.0255(3) 0.0022(2) 0.0031(2) -0.0014(2)
P1 0.0191(3) 0.0209(3) 0.0164(3) 0.0018(2) 0.0046(2) -0.0004(2)
O2 0.0219(8) 0.0221(8) 0.0191(8) 0.0045(6) 0.0003(6) -0.0022(6)
O1 0.0163(7) 0.0132(7) 0.0322(9) 0.0041(6) 0.0005(6) -0.0016(6)
C21 0.0212(11) 0.0253(12) 0.0148(10) 0.0023(9) 0.0048(8) 0.0019(9)
C26 0.0241(12) 0.0309(13) 0.0233(12) -0.0038(10) 0.0052(10) -0.0031(10)
C0AA 0.0161(10) 0.0157(10) 0.0213(11) -0.0013(8) 0.0034(8) -0.0039(8)
C6 0.0178(10) 0.0116(9) 0.0230(11) 0.0016(8) 0.0080(9) 0.0009(8)
C2 0.0165(10) 0.0199(11) 0.0167(10) 0.0024(8) 0.0049(8) 0.0024(8)
C33 0.0198(10) 0.0128(10) 0.0254(11) -0.0010(9) 0.0024(9) -0.0021(8)
C15 0.0199(10) 0.0211(11) 0.0235(12) 0.0027(9) 0.0007(9) -0.0046(9)
C24 0.0330(14) 0.0406(15) 0.0237(13) -0.0090(11) 0.0030(11) 0.0107(11)
C27 0.0186(10) 0.0173(10) 0.0257(12) 0.0044(9) 0.0030(9) 0.0006(8)
C22 0.0273(12) 0.0304(13) 0.0271(12) -0.0010(10) 0.0104(10) -0.0023(10)
C5 0.0161(10) 0.0158(10) 0.0207(11) 0.0001(8) 0.0053(8) 0.0008(8)
C25 0.0315(13) 0.0339(14) 0.0323(14) -0.0095(11) 0.0031(11) -0.0010(11)
C4 0.0198(11) 0.0165(10) 0.0282(12) -0.0034(9) 0.0028(9) -0.0019(9)
C3 0.0191(10) 0.0148(10) 0.0270(12) 0.0009(9) 0.0080(9) -0.0006(8)
C16 0.0262(12) 0.0394(15) 0.0250(12) 0.0077(11) 0.0022(10) -0.0048(11)
C20 0.0305(13) 0.0262(13) 0.0292(13) -0.0021(10) -0.0016(10) -0.0006(10)
C23 0.0266(12) 0.0446(16) 0.0300(13) -0.0008(12) 0.0122(11) 0.0046(11)
C7 0.0205(11) 0.0197(11) 0.0221(11) 0.0003(9) -0.0017(9) -0.0016(9)
C34 0.0251(11) 0.0211(11) 0.0267(12) -0.0003(9) 0.0067(10) 0.0026(9)
C38 0.0223(11) 0.0228(12) 0.0360(14) 0.0050(10) 0.0069(10) -0.0004(9)
C28 0.0260(12) 0.0280(13) 0.0385(14) -0.0025(11) 0.0114(11) -0.0048(10)
C36 0.0366(14) 0.0214(12) 0.0243(12) 0.0036(10) -0.0022(10) 0.0017(10)
C17 0.0412(15) 0.0477(17) 0.0275(14) 0.0145(12) -0.0015(12) -0.0119(13)
C11 0.0266(12) 0.0145(11) 0.0380(14) 0.0053(10) 0.0040(10) 0.0011(9)
C35 0.0386(14) 0.0232(12) 0.0241(12) 0.0014(10) 0.0110(11) 0.0018(10)
C37 0.0241(12) 0.0270(13) 0.0415(15) 0.0059(11) 0.0015(11) 0.0056(10)
C32 0.0256(13) 0.0402(15) 0.0376(15) -0.0058(12) 0.0060(11) -0.0086(11)
C9 0.0185(11) 0.0359(14) 0.0386(15) 0.0013(12) 0.0012(10) 0.0047(10)
C18 0.0415(15) 0.0264(14) 0.0415(16) 0.0134(12) -0.0166(13) -0.0109(12)
C19 0.0332(14) 0.0226(13) 0.0492(17) -0.0031(12) -0.0119(12) 0.0020(11)
C29 0.0392(15) 0.0385(15) 0.0413(16) 0.0015(13) 0.0204(13) 0.0031(12)
C30 0.0494(17) 0.0411(16) 0.0336(15) -0.0068(13) 0.0089(13) 0.0059(13)
C13 0.0382(14) 0.0267(13) 0.0404(15) 0.0019(11) 0.0118(12) 0.0115(11)
C10 0.0383(15) 0.0539(18) 0.0240(13) 0.0080(12) 0.0076(11) 0.0039(13)
C14 0.0509(17) 0.0236(13) 0.0589(19) 0.0152(13) 0.0306(15) 0.0043(12)
C31 0.0409(16) 0.0517(19) 0.0438(17) -0.0194(14) 0.0036(13) -0.0132(14)
C12 0.0514(18) 0.0148(12) 0.072(2) 0.0045(13) -0.0125(16) -0.0048(12)
C8 0.0469(17) 0.0259(14) 0.0441(17) -0.0009(12) -0.0213(14) -0.0073(12)
Cl1 0.0880(7) 0.0892(7) 0.0948(8) 0.0479(6) 0.0536(6) 0.0307(6)
C1 0.057(3) 0.043(3) 0.070(3) 0.000 0.023(3) 0.000

loop_
_atom_type_symbol
_atom_type_description
_atom_type_scat_dispersion_real
_atom_type_scat_dispersion_imag
_atom_type_scat_source
C C 0.0033 0.0016 'International Tables Vol C Tables 4.2.6.8 and 6.1.1.4'
H H 0.0000 0.0000 'International Tables Vol C Tables 4.2.6.8 and 6.1.1.4'
Ag Ag -0.8971 1.1015 'International Tables Vol C Tables 4.2.6.8 and 6.1.1.4'
Br Br -0.2901 2.4595 'International Tables Vol C Tables 4.2.6.8 and 6.1.1.4'
Cl Cl 0.1484 0.1585 'International Tables Vol C Tables 4.2.6.8 and 6.1.1.4'
O O 0.0106 0.0060 'International Tables Vol C Tables 4.2.6.8 and 6.1.1.4'
P P 0.1023 0.0942 'International Tables Vol C Tables 4.2.6.8 and 6.1.1.4'

loop_
_geom_angle_atom_site_label_1
_geom_angle_atom_site_label_2
_geom_angle_atom_site_label_3
_geom_angle
_geom_angle_site_symmetry_1
_geom_angle_site_symmetry_3
_geom_angle_publ_flag
Br1 Ag1 Ag2 108.697(8) . . ?
Br1 Ag1 Ag2 56.930(7) 2_655 . ?
Br1 Ag1 Br1 89.529(9) . 2_655 ?
Br1 Ag1 Br2 92.894(9) . 2_655 ?
Br2 Ag1 Ag2 57.437(7) 2_655 . ?
Br2 Ag1 Br1 111.133(9) 2_655 2_655 ?
P1 Ag1 Ag2 114.152(15) . . ?
P1 Ag1 Br1 110.926(16) . 2_655 ?
P1 Ag1 Br1 137.033(16) . . ?
P1 Ag1 Br2 112.380(16) . 2_655 ?
Br1 Ag2 Ag1 57.709(7) 2_655 . ?
Br1 Ag2 Br2 111.489(9) 2_655 2_655 ?
Br2 Ag2 Ag1 106.066(8) . . ?
Br2 Ag2 Ag1 57.037(7) 2_655 . ?
Br2 Ag2 Br1 92.519(9) . 2_655 ?
Br2 Ag2 Br2 86.837(10) . 2_655 ?
P2 Ag2 Ag1 119.148(15) . . ?
P2 Ag2 Br1 113.600(15) . 2_655 ?
P2 Ag2 Br2 114.031(16) . 2_655 ?
P2 Ag2 Br2 134.653(16) . . ?
Ag1 Br1 Ag1 84.254(8) . 2_655 ?
Ag1 Br1 Ag2 83.744(8) . 2_655 ?
Ag2 Br1 Ag1 65.363(7) 2_655 2_655 ?
Ag1 Br2 Ag2 65.525(7) 2_655 2_655 ?
Ag2 Br2 Ag1 83.435(8) . 2_655 ?
Ag2 Br2 Ag2 86.794(9) . 2_655 ?
O1 P2 Ag2 117.67(6) . . ?
O1 P2 C33 98.00(9) . . ?
O1 P2 C27 101.99(9) . . ?
C33 P2 Ag2 113.66(7) . . ?
C33 P2 C27 103.55(10) . . ?
C27 P2 Ag2 119.00(7) . . ?
O2 P1 Ag1 116.67(6) . . ?
O2 P1 C21 102.83(9) . . ?
O2 P1 C15 97.86(9) . . ?
C21 P1 Ag1 119.34(8) . . ?
C21 P1 C15 104.61(10) . . ?
C15 P1 Ag1 112.74(8) . . ?
C2 O2 P1 123.12(13) . . ?
C6 O1 P2 123.91(13) . . ?
C26 C21 P1 119.22(17) . . ?
C22 C21 P1 121.22(18) . . ?
C22 C21 C26 119.6(2) . . ?
C21 C26 H26 120.1 . . ?
C25 C26 C21 119.8(2) . . ?
C25 C26 H26 120.1 . . ?
C6 C0AA H0AA 120.0 . . ?
C6 C0AA C2 119.91(19) . . ?
C2 C0AA H0AA 120.0 . . ?
C0AA C6 O1 120.40(19) . . ?
C0AA C6 C5 121.86(19) . . ?
C5 C6 O1 117.70(18) . . ?
C0AA C2 O2 120.64(19) . . ?
C0AA C2 C3 121.75(19) . . ?
C3 C2 O2 117.60(18) . . ?
C34 C33 P2 118.53(17) . . ?
C34 C33 C38 119.5(2) . . ?
C38 C33 P2 121.99(18) . . ?
C16 C15 P1 123.59(19) . . ?
C16 C15 C20 119.2(2) . . ?
C20 C15 P1 117.22(18) . . ?
C25 C24 H24 120.1 . . ?
C25 C24 C23 119.8(2) . . ?
C23 C24 H24 120.1 . . ?
C28 C27 P2 121.98(18) . . ?
C28 C27 C32 119.2(2) . . ?
C32 C27 P2 118.85(18) . . ?
C21 C22 H22 120.0 . . ?
C23 C22 C21 119.9(2) . . ?
C23 C22 H22 120.0 . . ?
C6 C5 C4 115.40(19) . . ?
C6 C5 C7 122.82(18) . . ?
C4 C5 C7 121.78(19) . . ?
C26 C25 H25 119.7 . . ?
C24 C25 C26 120.6(2) . . ?
C24 C25 H25 119.7 . . ?
C5 C4 H4 117.2 . . ?
C3 C4 C5 125.6(2) . . ?
C3 C4 H4 117.2 . . ?
C2 C3 C11 122.8(2) . . ?
C4 C3 C2 115.36(19) . . ?
C4 C3 C11 121.8(2) . . ?
C15 C16 H16 120.0 . . ?
C17 C16 C15 120.0(3) . . ?
C17 C16 H16 120.0 . . ?
C15 C20 H20 119.9 . . ?
C19 C20 C15 120.3(3) . . ?
C19 C20 H20 119.9 . . ?
C24 C23 H23 119.9 . . ?
C22 C23 C24 120.2(2) . . ?
C22 C23 H23 119.9 . . ?
C9 C7 C5 109.81(19) . . ?
C10 C7 C5 110.18(19) . . ?
C10 C7 C9 110.0(2) . . ?
C8 C7 C5 111.99(19) . . ?
C8 C7 C9 106.8(2) . . ?
C8 C7 C10 108.0(2) . . ?
C33 C34 H34 119.9 . . ?
C33 C34 C35 120.2(2) . . ?
C35 C34 H34 119.9 . . ?
C33 C38 H38 120.0 . . ?
C37 C38 C33 120.1(2) . . ?
C37 C38 H38 120.0 . . ?
C27 C28 H28 119.9 . . ?
C29 C28 C27 120.3(2) . . ?
C29 C28 H28 119.9 . . ?
C35 C36 H36 119.8 . . ?
C35 C36 C37 120.4(2) . . ?
C37 C36 H36 119.8 . . ?
C16 C17 H17 119.9 . . ?
C18 C17 C16 120.3(3) . . ?
C18 C17 H17 119.9 . . ?
C13 C11 C3 110.06(19) . . ?
C13 C11 C12 106.7(2) . . ?
C14 C11 C3 110.3(2) . . ?
C14 C11 C13 110.5(2) . . ?
C14 C11 C12 107.8(2) . . ?
C12 C11 C3 111.5(2) . . ?
C34 C35 H35 120.1 . . ?
C36 C35 C34 119.9(2) . . ?
C36 C35 H35 120.1 . . ?
C38 C37 C36 120.0(2) . . ?
C38 C37 H37 120.0 . . ?
C36 C37 H37 120.0 . . ?
C27 C32 H32 120.1 . . ?
C31 C32 C27 119.7(2) . . ?
C31 C32 H32 120.1 . . ?
C7 C9 H9A 109.5 . . ?
C7 C9 H9B 109.5 . . ?
C7 C9 H9C 109.5 . . ?
H9A C9 H9B 109.5 . . ?
H9A C9 H9C 109.5 . . ?
H9B C9 H9C 109.5 . . ?
C17 C18 H18 119.7 . . ?
C17 C18 C19 120.6(2) . . ?
C19 C18 H18 119.7 . . ?
C20 C19 H19 120.2 . . ?
C18 C19 C20 119.6(3) . . ?
C18 C19 H19 120.2 . . ?
C28 C29 H29 119.9 . . ?
C30 C29 C28 120.3(3) . . ?
C30 C29 H29 119.9 . . ?
C29 C30 H30 120.2 . . ?
C31 C30 C29 119.6(3) . . ?
C31 C30 H30 120.2 . . ?
C11 C13 H13A 109.5 . . ?
C11 C13 H13B 109.5 . . ?
C11 C13 H13C 109.5 . . ?
H13A C13 H13B 109.5 . . ?
H13A C13 H13C 109.5 . . ?
H13B C13 H13C 109.5 . . ?
C7 C10 H10A 109.5 . . ?
C7 C10 H10B 109.5 . . ?
C7 C10 H10C 109.5 . . ?
H10A C10 H10B 109.5 . . ?
H10A C10 H10C 109.5 . . ?
H10B C10 H10C 109.5 . . ?
C11 C14 H14A 109.5 . . ?
C11 C14 H14B 109.5 . . ?
C11 C14 H14C 109.5 . . ?
H14A C14 H14B 109.5 . . ?
H14A C14 H14C 109.5 . . ?
H14B C14 H14C 109.5 . . ?
C32 C31 H31 119.6 . . ?
C30 C31 C32 120.9(3) . . ?
C30 C31 H31 119.6 . . ?
C11 C12 H12A 109.5 . . ?
C11 C12 H12B 109.5 . . ?
C11 C12 H12C 109.5 . . ?
H12A C12 H12B 109.5 . . ?
H12A C12 H12C 109.5 . . ?
H12B C12 H12C 109.5 . . ?
C7 C8 H8A 109.5 . . ?
C7 C8 H8B 109.5 . . ?
C7 C8 H8C 109.5 . . ?
H8A C8 H8B 109.5 . . ?
H8A C8 H8C 109.5 . . ?
H8B C8 H8C 109.5 . . ?
Cl1 C1 Cl1 112.1(3) 2 . ?
Cl1 C1 H1A 109.2 2 . ?
Cl1 C1 H1A 109.2 . . ?
Cl1 C1 H1B 109.2 . . ?
Cl1 C1 H1B 109.2 2 . ?
H1A C1 H1B 107.9 . . ?

loop_
_geom_bond_atom_site_label_1
_geom_bond_atom_site_label_2
_geom_bond_distance
_geom_bond_site_symmetry_2
_geom_bond_publ_flag
Ag1 Ag2 3.0442(3) . ?
Ag1 Br1 2.6667(3) . ?
Ag1 Br1 2.8312(3) 2_655 ?
Ag1 Br2 2.8063(3) 2_655 ?
Ag1 P1 2.3934(6) . ?
Ag2 Br1 2.8066(3) 2_655 ?
Ag2 Br2 2.8189(3) 2_655 ?
Ag2 Br2 2.6839(3) . ?
Ag2 P2 2.3958(6) . ?
P2 O1 1.6406(15) . ?
P2 C33 1.815(2) . ?
P2 C27 1.816(2) . ?
P1 O2 1.6429(16) . ?
P1 C21 1.806(2) . ?
P1 C15 1.815(2) . ?
O2 C2 1.396(2) . ?
O1 C6 1.395(2) . ?
C21 C26 1.391(3) . ?
C21 C22 1.389(3) . ?
C26 H26 0.9300 . ?
C26 C25 1.383(3) . ?
C0AA H0AA 0.9300 . ?
C0AA C6 1.382(3) . ?
C0AA C2 1.383(3) . ?
C6 C5 1.392(3) . ?
C2 C3 1.396(3) . ?
C33 C34 1.384(3) . ?
C33 C38 1.393(3) . ?
C15 C16 1.392(3) . ?
C15 C20 1.393(3) . ?
C24 H24 0.9300 . ?
C24 C25 1.372(4) . ?
C24 C23 1.385(4) . ?
C27 C28 1.385(3) . ?
C27 C32 1.390(3) . ?
C22 H22 0.9300 . ?
C22 C23 1.382(3) . ?
C5 C4 1.395(3) . ?
C5 C7 1.537(3) . ?
C25 H25 0.9300 . ?
C4 H4 0.9300 . ?
C4 C3 1.393(3) . ?
C3 C11 1.538(3) . ?
C16 H16 0.9300 . ?
C16 C17 1.390(4) . ?
C20 H20 0.9300 . ?
C20 C19 1.391(4) . ?
C23 H23 0.9300 . ?
C7 C9 1.532(3) . ?
C7 C10 1.530(3) . ?
C7 C8 1.529(3) . ?
C34 H34 0.9300 . ?
C34 C35 1.394(3) . ?
C38 H38 0.9300 . ?
C38 C37 1.381(3) . ?
C28 H28 0.9300 . ?
C28 C29 1.381(4) . ?
C36 H36 0.9300 . ?
C36 C35 1.371(3) . ?
C36 C37 1.386(4) . ?
C17 H17 0.9300 . ?
C17 C18 1.369(4) . ?
C11 C13 1.527(3) . ?
C11 C14 1.526(4) . ?
C11 C12 1.535(4) . ?
C35 H35 0.9300 . ?
C37 H37 0.9300 . ?
C32 H32 0.9300 . ?
C32 C31 1.378(4) . ?
C9 H9A 0.9600 . ?
C9 H9B 0.9600 . ?
C9 H9C 0.9600 . ?
C18 H18 0.9300 . ?
C18 C19 1.383(4) . ?
C19 H19 0.9300 . ?
C29 H29 0.9300 . ?
C29 C30 1.375(4) . ?
C30 H30 0.9300 . ?
C30 C31 1.372(4) . ?
C13 H13A 0.9600 . ?
C13 H13B 0.9600 . ?
C13 H13C 0.9600 . ?
C10 H10A 0.9600 . ?
C10 H10B 0.9600 . ?
C10 H10C 0.9600 . ?
C14 H14A 0.9600 . ?
C14 H14B 0.9600 . ?
C14 H14C 0.9600 . ?
C31 H31 0.9300 . ?
C12 H12A 0.9600 . ?
C12 H12B 0.9600 . ?
C12 H12C 0.9600 . ?
C8 H8A 0.9600 . ?
C8 H8B 0.9600 . ?
C8 H8C 0.9600 . ?
Cl1 C1 1.752(3) . ?
C1 H1A 0.9700 . ?
C1 H1B 0.9700 . ?
